data_1565774
loop_
_publ_author_name
'LaDuca, Andrew R.'
'LaDuca, Robert L.'

_publ_section_title
;
 Diverse 2D and 3D topologies in cobalt cyclohexyldicarboxylate
 coordination polymers with bis(4-pyridylmethyl)piperazine coligands
;
_journal_name_full 'Inorganica Chimica Acta'
_journal_page_first 119122
_journal_paper_doi 10.1016/j.ica.2019.119122
_journal_volume 498
_journal_year 2019
_chemical_formula_moiety 'C24 H28 Co N4 O4'
_chemical_formula_sum 'C24 H28 Co N4 O4'
_chemical_formula_weight 495.43
_space_group_crystal_system triclinic
_space_group_IT_number 2
_space_group_name_Hall '-P 1'
_space_group_name_H-M_alt 'P -1'
_atom_sites_solution_hydrogens geom
_atom_sites_solution_primary dual
_cell_angle_alpha 91.173(2)
_cell_angle_beta 97.869(2)
_cell_angle_gamma 94.834(2)
_cell_formula_units_Z 2
_cell_length_a 7.5336(10)
_cell_length_b 9.5125(13)
_cell_length_c 16.149(2)
_cell_measurement_reflns_used 5752
_cell_measurement_temperature 173(2)
_cell_measurement_theta_max 25.88
_cell_measurement_theta_min 2.46
_cell_volume 1141.7(3)
_computing_cell_refinement 'APEX2 (BRUKER, V2012.10-0, 2012)'
_computing_data_collection 'COSMO (BRUKER, V1.61, 2009)'
_computing_data_reduction 'SAINT v8.34A (Bruker, 2013)'
_computing_molecular_graphics
;
O. V. Dolomanov, L. J. Bourhis, R. J. Gildea, J. A. K. Howard and H. Puschmann,
OLEX2: a complete structure solution, refinement and analysis program.
J. Appl. Cryst. (2009). 42, 339-341.
;
_computing_publication_material
;
O. V. Dolomanov, L. J. Bourhis, R. J. Gildea, J. A. K. Howard and H. Puschmann,
OLEX2: a complete structure solution, refinement and analysis program.
J. Appl. Cryst. (2009). 42, 339-341.
;
_computing_structure_refinement 'SHELXL (Sheldrick, Acta Cryst. A64 2008, 112-122)'
_computing_structure_solution 'SHELXS (Sheldrick, Acta Cryst. A64 2008, 112-122)'
_diffrn_ambient_temperature 173.15
_diffrn_detector_area_resol_mean 8.4
_diffrn_measured_fraction_theta_full 0.999
_diffrn_measured_fraction_theta_max 0.998
_diffrn_measurement_device_type 'Bruker APEX-II CCD'
_diffrn_measurement_method \w
_diffrn_radiation_monochromator graphite
_diffrn_radiation_type MoK\a
_diffrn_radiation_wavelength 0.71073
_diffrn_reflns_av_R_equivalents 0.0664
_diffrn_reflns_av_unetI/netI 0.0620
_diffrn_reflns_Laue_measured_fraction_full 0.999
_diffrn_reflns_Laue_measured_fraction_max 0.998
_diffrn_reflns_limit_h_max 9
_diffrn_reflns_limit_h_min -9
_diffrn_reflns_limit_k_max 11
_diffrn_reflns_limit_k_min -11
_diffrn_reflns_limit_l_max 19
_diffrn_reflns_limit_l_min -19
_diffrn_reflns_number 19132
_diffrn_reflns_point_group_measured_fraction_full 0.999
_diffrn_reflns_point_group_measured_fraction_max 0.998
_diffrn_reflns_theta_full 25.242
_diffrn_reflns_theta_max 26.113
_diffrn_reflns_theta_min 2.150
_diffrn_source 'sealed tube'
_diffrn_standards_number 0
_exptl_absorpt_coefficient_mu 0.790
_exptl_absorpt_correction_T_max 0.7453
_exptl_absorpt_correction_T_min 0.6321
_exptl_absorpt_correction_type multi-scan
_exptl_absorpt_process_details
'SADABS-2014/5 (Bruker,2014/5) was used for absorption correction. wR2(int) was 0.0717 before and 0.0591 after correction. The Ratio of minimum to maximum transmission is 0.8481. The \l/2 correction factor is 0.00150.'
_exptl_crystal_colour magenta
_exptl_crystal_density_diffrn 1.441
_exptl_crystal_description chunk
_exptl_crystal_F_000 518
_exptl_crystal_size_max 0.314
_exptl_crystal_size_mid 0.111
_exptl_crystal_size_min 0.105
_refine_diff_density_max 0.720
_refine_diff_density_min -0.305
_refine_diff_density_rms 0.080
_refine_ls_extinction_coef .
_refine_ls_extinction_method none
_refine_ls_goodness_of_fit_ref 1.050
_refine_ls_hydrogen_treatment constr
_refine_ls_matrix_type full
_refine_ls_number_parameters 298
_refine_ls_number_reflns 4533
_refine_ls_number_restraints 0
_refine_ls_restrained_S_all 1.050
_refine_ls_R_factor_all 0.0670
_refine_ls_R_factor_gt 0.0467
_refine_ls_shift/su_max 0.000
_refine_ls_shift/su_mean 0.000
_refine_ls_structure_factor_coef Fsqd
_refine_ls_weighting_details 'w=1/[\s^2^(Fo^2^)+(0.0570P)^2^] where P=(Fo^2^+2Fc^2^)/3'
_refine_ls_weighting_scheme calc
_refine_ls_wR_factor_gt 0.1050
_refine_ls_wR_factor_ref 0.1134
_reflns_Friedel_coverage 0.000
_reflns_Friedel_fraction_full .
_reflns_Friedel_fraction_max .
_reflns_number_gt 3475
_reflns_number_total 4533
_reflns_threshold_expression 'I > 2\s(I)'
_cod_data_source_file ICA-2019-498-119122.cif
_cod_data_source_block 4
_cod_depositor_comments
;
The following automatic conversions were performed:

data item '_exptl_absorpt_correction_type' value 'Multi-scan' was
changed to 'multi-scan' in accordance with the built-in table derived
from the CIF Core dictionary named 'cif_core.dic' version 2.4.5 last
updated on 2014-11-21.

Automatic conversion script
Id: cif_fix_values 8738 2021-04-28 16:35:53Z antanas 
;
_cod_database_code 1565774
_shelx_space_group_comment
;
The symmetry employed for this shelxl refinement is uniquely defined
by the following loop, which should always be used as a source of
symmetry information in preference to the above space-group names.
They are only intended as comments.
;
_shelx_estimated_absorpt_t_max 0.922
_shelx_estimated_absorpt_t_min 0.789
_olex2_refinement_description
;
1. Fixed Uiso
 At 1.2 times of:
  All C(H) groups, All C(H,H) groups
2.a Ternary CH refined with riding coordinates:
 C18(H18), C23(H23)
2.b Secondary CH2 refined with riding coordinates:
 C6(H6A,H6B), C7(H7A,H7B), C8(H8A,H8B), C14(H14A,H14B), C15(H15A,H15B),
 C16(H16A,H16B), C19(H19A,H19B), C22(H22A,H22B)
2.c Aromatic/amide H refined with riding coordinates:
 C1(H1), C2(H2), C4(H4), C5(H5), C9(H9), C10(H10), C12(H12), C13(H13),
 C20(H20), C21(H21)
;
_olex2_diffrn_ambient_temperature_device 'Oxford Cryosystems'

loop_
_space_group_symop_operation_xyz
'x, y, z'
'-x, -y, -z'

loop_
_atom_site_label
_atom_site_type_symbol
_atom_site_fract_x
_atom_site_fract_y
_atom_site_fract_z
_atom_site_U_iso_or_equiv
_atom_site_adp_type
_atom_site_occupancy
_atom_site_site_symmetry_order
_atom_site_calc_flag
_atom_site_refinement_flags_posn
_atom_site_refinement_flags_adp
_atom_site_refinement_flags_occupancy
_atom_site_disorder_assembly
_atom_site_disorder_group
Co1 Co 0.33134(5) 0.64807(4) 0.50495(2) 0.01974(14) Uani 1 1 d . . . . .
O1 O 0.5862(2) 0.70232(19) 0.48078(11) 0.0217(4) Uani 1 1 d . . . . .
O2 O 0.7043(2) 0.52253(18) 0.42271(11) 0.0213(4) Uani 1 1 d . . . . .
O3 O 1.0580(3) 0.68999(19) 0.49756(12) 0.0249(4) Uani 1 1 d . . . . .
O4 O 1.2301(2) 0.8425(2) 0.43814(12) 0.0269(5) Uani 1 1 d . . . . .
N1 N 0.4120(3) 0.7686(2) 0.62018(13) 0.0187(5) Uani 1 1 d . . . . .
N2 N 0.2659(3) 0.5416(2) 0.38244(14) 0.0220(5) Uani 1 1 d . . . . .
N3 N 0.5627(3) 0.9674(3) 0.92236(14) 0.0267(6) Uani 1 1 d . . . . .
N4 N 0.1035(3) 0.4464(3) 0.07115(14) 0.0302(6) Uani 1 1 d . . . . .
C1 C 0.5169(4) 0.8909(3) 0.61937(17) 0.0214(6) Uani 1 1 d . . . . .
H1 H 0.5446 0.9240 0.5671 0.026 Uiso 1 1 calc R . . . .
C2 C 0.5858(4) 0.9699(3) 0.69098(17) 0.0234(6) Uani 1 1 d . . . . .
H2 H 0.6580 1.0558 0.6873 0.028 Uiso 1 1 calc R . . . .
C3 C 0.5495(4) 0.9238(3) 0.76818(17) 0.0229(6) Uani 1 1 d . . . . .
C4 C 0.4384(4) 0.7990(3) 0.76915(17) 0.0244(6) Uani 1 1 d . . . . .
H4 H 0.4077 0.7643 0.8206 0.029 Uiso 1 1 calc R . . . .
C5 C 0.3735(4) 0.7263(3) 0.69487(17) 0.0232(6) Uani 1 1 d . . . . .
H5 H 0.2976 0.6418 0.6968 0.028 Uiso 1 1 calc R . . . .
C6 C 0.6389(4) 1.0037(3) 0.84671(18) 0.0320(7) Uani 1 1 d . . . . .
H6A H 0.7678 0.9866 0.8553 0.038 Uiso 1 1 calc R . . . .
H6B H 0.6317 1.1060 0.8381 0.038 Uiso 1 1 calc R . . . .
C7 C 0.3930(4) 1.0291(3) 0.92474(18) 0.0311(7) Uani 1 1 d . . . . .
H7A H 0.3077 0.9969 0.8745 0.037 Uiso 1 1 calc R . . . .
H7B H 0.4134 1.1332 0.9242 0.037 Uiso 1 1 calc R . . . .
C8 C 0.6872(4) 1.0131(3) 0.99768(17) 0.0320(7) Uani 1 1 d . . . . .
H8A H 0.7134 1.1169 0.9985 0.038 Uiso 1 1 calc R . . . .
H8B H 0.8019 0.9696 0.9970 0.038 Uiso 1 1 calc R . . . .
C9 C 0.3186(4) 0.6040(3) 0.31482(17) 0.0251(6) Uani 1 1 d . . . . .
H9 H 0.3835 0.6944 0.3225 0.030 Uiso 1 1 calc R . . . .
C10 C 0.2840(4) 0.5448(3) 0.23509(18) 0.0281(7) Uani 1 1 d . . . . .
H10 H 0.3261 0.5933 0.1898 0.034 Uiso 1 1 calc R . . . .
C11 C 0.1869(4) 0.4133(3) 0.22139(18) 0.0264(7) Uani 1 1 d . . . . .
C12 C 0.1292(4) 0.3498(3) 0.29056(18) 0.0279(7) Uani 1 1 d . . . . .
H12 H 0.0610 0.2607 0.2841 0.033 Uiso 1 1 calc R . . . .
C13 C 0.1700(4) 0.4154(3) 0.36947(18) 0.0248(6) Uani 1 1 d . . . . .
H13 H 0.1286 0.3694 0.4158 0.030 Uiso 1 1 calc R . . . .
C14 C 0.1495(5) 0.3442(3) 0.13487(18) 0.0338(8) Uani 1 1 d . . . . .
H14A H 0.2571 0.2989 0.1227 0.041 Uiso 1 1 calc R . . . .
H14B H 0.0489 0.2697 0.1330 0.041 Uiso 1 1 calc R . . . .
C15 C -0.0745(4) 0.4944(3) 0.07564(18) 0.0330(7) Uani 1 1 d . . . . .
H15A H -0.0800 0.5313 0.1329 0.040 Uiso 1 1 calc R . . . .
H15B H -0.1672 0.4138 0.0632 0.040 Uiso 1 1 calc R . . . .
C16 C 0.1125(5) 0.3909(3) -0.01350(18) 0.0344(8) Uani 1 1 d . . . . .
H16A H 0.0229 0.3086 -0.0271 0.041 Uiso 1 1 calc R . . . .
H16B H 0.2335 0.3595 -0.0166 0.041 Uiso 1 1 calc R . . . .
C17 C 0.6807(3) 0.6518(3) 0.43021(16) 0.0188(6) Uani 1 1 d . . . . .
C18 C 0.7631(3) 0.7568(3) 0.37333(16) 0.0185(6) Uani 1 1 d . . . . .
H18 H 0.6623 0.8117 0.3486 0.022 Uiso 1 1 calc R . . . .
C19 C 0.8334(4) 0.6888(3) 0.29874(17) 0.0246(6) Uani 1 1 d . . . . .
H19A H 0.9264 0.6254 0.3191 0.030 Uiso 1 1 calc R . . . .
H19B H 0.7337 0.6317 0.2639 0.030 Uiso 1 1 calc R . . . .
C20 C 0.9128(4) 0.8018(3) 0.24685(18) 0.0265(7) Uani 1 1 d . . . . .
H20 H 0.9322 0.7762 0.1918 0.032 Uiso 1 1 calc R . . . .
C21 C 0.9571(4) 0.9347(3) 0.27355(17) 0.0253(7) Uani 1 1 d . . . . .
H21 H 1.0000 1.0000 0.2356 0.030 Uiso 1 1 calc R . . . .
C22 C 0.9431(4) 0.9873(3) 0.36059(17) 0.0242(6) Uani 1 1 d . . . . .
H22A H 0.8442 1.0500 0.3582 0.029 Uiso 1 1 calc R . . . .
H22B H 1.0563 1.0438 0.3833 0.029 Uiso 1 1 calc R . . . .
C23 C 0.9080(4) 0.8677(3) 0.41941(17) 0.0211(6) Uani 1 1 d . . . . .
H23 H 0.8579 0.9082 0.4680 0.025 Uiso 1 1 calc R . . . .
C24 C 1.0769(4) 0.7977(3) 0.45362(16) 0.0213(6) Uani 1 1 d . . . . .

loop_
_atom_site_aniso_label
_atom_site_aniso_U_11
_atom_site_aniso_U_22
_atom_site_aniso_U_33
_atom_site_aniso_U_23
_atom_site_aniso_U_13
_atom_site_aniso_U_12
Co1 0.0168(2) 0.0214(2) 0.0203(2) -0.00140(15) 0.00230(15) -0.00167(15)
O1 0.0170(10) 0.0254(10) 0.0223(10) -0.0033(8) 0.0043(8) -0.0023(8)
O2 0.0240(11) 0.0201(10) 0.0198(10) -0.0010(8) 0.0043(8) 0.0006(8)
O3 0.0223(11) 0.0241(10) 0.0278(11) 0.0050(9) 0.0030(8) -0.0008(8)
O4 0.0175(10) 0.0294(11) 0.0335(12) 0.0052(9) 0.0047(9) -0.0025(8)
N1 0.0154(12) 0.0220(12) 0.0191(12) 0.0000(9) 0.0033(9) 0.0023(9)
N2 0.0179(12) 0.0260(13) 0.0209(13) -0.0002(10) 0.0001(10) -0.0001(10)
N3 0.0254(13) 0.0341(14) 0.0196(13) -0.0041(10) 0.0031(10) -0.0014(11)
N4 0.0359(15) 0.0329(14) 0.0212(13) -0.0030(11) -0.0002(11) 0.0067(12)
C1 0.0186(14) 0.0235(15) 0.0226(15) 0.0000(12) 0.0044(12) 0.0033(11)
C2 0.0226(15) 0.0207(14) 0.0265(16) -0.0019(12) 0.0052(12) -0.0023(12)
C3 0.0227(15) 0.0258(15) 0.0194(15) -0.0062(12) 0.0016(12) 0.0003(12)
C4 0.0269(16) 0.0268(15) 0.0199(15) 0.0023(12) 0.0055(12) 0.0012(12)
C5 0.0220(15) 0.0232(15) 0.0249(16) -0.0002(12) 0.0060(12) -0.0003(12)
C6 0.0350(18) 0.0344(17) 0.0250(17) -0.0070(13) 0.0064(14) -0.0071(14)
C7 0.0308(17) 0.0375(18) 0.0230(16) -0.0057(13) -0.0018(13) 0.0018(14)
C8 0.0266(16) 0.0433(19) 0.0245(16) -0.0088(14) 0.0011(13) -0.0007(14)
C9 0.0195(15) 0.0285(16) 0.0259(16) -0.0002(13) 0.0027(12) -0.0046(12)
C10 0.0277(16) 0.0348(17) 0.0216(16) 0.0020(13) 0.0032(13) 0.0015(13)
C11 0.0241(16) 0.0296(16) 0.0241(16) -0.0037(13) -0.0023(12) 0.0045(13)
C12 0.0284(17) 0.0253(15) 0.0275(17) -0.0016(13) -0.0029(13) 0.0002(13)
C13 0.0214(15) 0.0279(16) 0.0235(16) 0.0020(12) 0.0000(12) -0.0021(12)
C14 0.045(2) 0.0293(17) 0.0255(17) -0.0033(13) -0.0016(14) 0.0064(14)
C15 0.042(2) 0.0365(18) 0.0198(16) -0.0067(13) 0.0028(14) 0.0052(15)
C16 0.0408(19) 0.0385(18) 0.0243(17) -0.0061(14) 0.0022(14) 0.0122(15)
C17 0.0141(13) 0.0236(15) 0.0164(14) -0.0045(11) -0.0035(11) -0.0020(11)
C18 0.0167(14) 0.0194(14) 0.0186(14) 0.0011(11) 0.0010(11) 0.0000(11)
C19 0.0267(16) 0.0258(15) 0.0208(15) -0.0019(12) 0.0031(12) 0.0000(12)
C20 0.0275(16) 0.0313(16) 0.0214(15) 0.0006(12) 0.0065(12) 0.0014(13)
C21 0.0210(15) 0.0303(16) 0.0243(16) 0.0077(13) 0.0038(12) -0.0026(12)
C22 0.0234(15) 0.0217(14) 0.0272(16) -0.0012(12) 0.0040(12) -0.0002(12)
C23 0.0215(15) 0.0209(14) 0.0209(15) -0.0019(11) 0.0044(12) -0.0005(11)
C24 0.0216(15) 0.0220(15) 0.0186(14) -0.0063(11) 0.0009(12) -0.0026(12)

loop_
_atom_type_symbol
_atom_type_description
_atom_type_scat_dispersion_real
_atom_type_scat_dispersion_imag
_atom_type_scat_source
C C 0.0033 0.0016 'International Tables Vol C Tables 4.2.6.8 and 6.1.1.4'
H H 0.0000 0.0000 'International Tables Vol C Tables 4.2.6.8 and 6.1.1.4'
Co Co 0.3494 0.9721 'International Tables Vol C Tables 4.2.6.8 and 6.1.1.4'
N N 0.0061 0.0033 'International Tables Vol C Tables 4.2.6.8 and 6.1.1.4'
O O 0.0106 0.0060 'International Tables Vol C Tables 4.2.6.8 and 6.1.1.4'

loop_
_geom_angle_atom_site_label_1
_geom_angle_atom_site_label_2
_geom_angle_atom_site_label_3
_geom_angle
_geom_angle_site_symmetry_1
_geom_angle_site_symmetry_3
O1 Co1 O2 116.93(8) . 2_666
O1 Co1 O3 150.34(8) . 1_455
O1 Co1 O4 91.05(7) . 1_455
O1 Co1 N1 85.39(8) . .
O1 Co1 N2 90.06(8) . .
O2 Co1 O3 92.58(7) 2_666 1_455
O2 Co1 O4 151.64(7) 2_666 1_455
O2 Co1 N1 86.54(8) 2_666 .
O2 Co1 N2 98.55(8) 2_666 .
O3 Co1 O4 59.30(7) 1_455 1_455
O3 Co1 N1 93.96(8) 1_455 .
O3 Co1 N2 88.31(8) 1_455 .
N1 Co1 O4 91.55(8) . 1_455
N1 Co1 N2 174.33(8) . .
N2 Co1 O4 85.15(8) . 1_455
C17 O1 Co1 132.44(16) . .
C17 O2 Co1 134.18(17) . 2_666
C24 O3 Co1 93.92(16) . 1_655
C24 O4 Co1 86.27(16) . 1_655
C1 N1 Co1 118.98(18) . .
C5 N1 Co1 124.07(18) . .
C5 N1 C1 116.8(2) . .
C9 N2 Co1 119.84(18) . .
C9 N2 C13 116.8(2) . .
C13 N2 Co1 123.36(19) . .
C6 N3 C7 111.3(2) . .
C6 N3 C8 111.5(2) . .
C7 N3 C8 109.3(2) . .
C14 N4 C15 111.5(2) . .
C14 N4 C16 112.2(2) . .
C15 N4 C16 109.9(2) . .
N1 C1 H1 118.5 . .
N1 C1 C2 123.0(3) . .
C2 C1 H1 118.5 . .
C1 C2 H2 120.0 . .
C1 C2 C3 119.9(3) . .
C3 C2 H2 120.0 . .
C2 C3 C4 117.2(2) . .
C2 C3 C6 119.6(2) . .
C4 C3 C6 123.1(3) . .
C3 C4 H4 120.2 . .
C5 C4 C3 119.5(3) . .
C5 C4 H4 120.2 . .
N1 C5 C4 123.4(2) . .
N1 C5 H5 118.3 . .
C4 C5 H5 118.3 . .
N3 C6 C3 115.1(2) . .
N3 C6 H6A 108.5 . .
N3 C6 H6B 108.5 . .
C3 C6 H6A 108.5 . .
C3 C6 H6B 108.5 . .
H6A C6 H6B 107.5 . .
N3 C7 H7A 109.5 . .
N3 C7 H7B 109.5 . .
N3 C7 C8 110.8(2) . 2_677
H7A C7 H7B 108.1 . .
C8 C7 H7A 109.5 2_677 .
C8 C7 H7B 109.5 2_677 .
N3 C8 C7 110.5(2) . 2_677
N3 C8 H8A 109.6 . .
N3 C8 H8B 109.6 . .
C7 C8 H8A 109.6 2_677 .
C7 C8 H8B 109.6 2_677 .
H8A C8 H8B 108.1 . .
N2 C9 H9 118.0 . .
N2 C9 C10 124.0(3) . .
C10 C9 H9 118.0 . .
C9 C10 H10 120.2 . .
C9 C10 C11 119.5(3) . .
C11 C10 H10 120.2 . .
C10 C11 C14 120.9(3) . .
C12 C11 C10 116.7(3) . .
C12 C11 C14 122.4(3) . .
C11 C12 H12 119.7 . .
C11 C12 C13 120.7(3) . .
C13 C12 H12 119.7 . .
N2 C13 C12 122.3(3) . .
N2 C13 H13 118.9 . .
C12 C13 H13 118.9 . .
N4 C14 C11 111.5(2) . .
N4 C14 H14A 109.3 . .
N4 C14 H14B 109.3 . .
C11 C14 H14A 109.3 . .
C11 C14 H14B 109.3 . .
H14A C14 H14B 108.0 . .
N4 C15 H15A 109.6 . .
N4 C15 H15B 109.6 . .
N4 C15 C16 110.3(3) . 2_565
H15A C15 H15B 108.1 . .
C16 C15 H15A 109.6 2_565 .
C16 C15 H15B 109.6 2_565 .
N4 C16 C15 109.2(2) . 2_565
N4 C16 H16A 109.8 . .
N4 C16 H16B 109.8 . .
C15 C16 H16A 109.8 2_565 .
C15 C16 H16B 109.8 2_565 .
H16A C16 H16B 108.3 . .
O1 C17 C18 115.9(2) . .
O2 C17 O1 124.5(2) . .
O2 C17 C18 119.5(2) . .
C17 C18 H18 105.6 . .
C17 C18 C19 114.3(2) . .
C17 C18 C23 114.5(2) . .
C19 C18 H18 105.6 . .
C19 C18 C23 110.3(2) . .
C23 C18 H18 105.6 . .
C18 C19 H19A 109.7 . .
C18 C19 H19B 109.7 . .
H19A C19 H19B 108.2 . .
C20 C19 C18 110.0(2) . .
C20 C19 H19A 109.7 . .
C20 C19 H19B 109.7 . .
C19 C20 H20 118.1 . .
C21 C20 C19 123.9(3) . .
C21 C20 H20 118.1 . .
C20 C21 H21 118.2 . .
C20 C21 C22 123.5(3) . .
C22 C21 H21 118.2 . .
C21 C22 H22A 109.1 . .
C21 C22 H22B 109.1 . .
C21 C22 C23 112.6(2) . .
H22A C22 H22B 107.8 . .
C23 C22 H22A 109.1 . .
C23 C22 H22B 109.1 . .
C18 C23 H23 107.8 . .
C22 C23 C18 109.0(2) . .
C22 C23 H23 107.8 . .
C22 C23 C24 113.6(2) . .
C24 C23 C18 110.6(2) . .
C24 C23 H23 107.8 . .
O3 C24 C23 117.8(2) . .
O4 C24 O3 120.2(3) . .
O4 C24 C23 121.9(2) . .

loop_
_geom_bond_atom_site_label_1
_geom_bond_atom_site_label_2
_geom_bond_distance
_geom_bond_site_symmetry_2
Co1 O1 2.0374(18) .
Co1 O2 2.0397(18) 2_666
Co1 O3 2.118(2) 1_455
Co1 O4 2.293(2) 1_455
Co1 N1 2.152(2) .
Co1 N2 2.179(2) .
O1 C17 1.267(3) .
O2 Co1 2.0397(18) 2_666
O2 C17 1.263(3) .
O3 Co1 2.118(2) 1_655
O3 C24 1.268(3) .
O4 Co1 2.293(2) 1_655
O4 C24 1.255(3) .
N1 C1 1.352(3) .
N1 C5 1.341(3) .
N2 C9 1.344(3) .
N2 C13 1.346(3) .
N3 C6 1.455(4) .
N3 C7 1.456(4) .
N3 C8 1.465(4) .
N4 C14 1.457(4) .
N4 C15 1.462(4) .
N4 C16 1.468(4) .
C1 H1 0.9500 .
C1 C2 1.381(4) .
C2 H2 0.9500 .
C2 C3 1.384(4) .
C3 C4 1.396(4) .
C3 C6 1.510(4) .
C4 H4 0.9500 .
C4 C5 1.380(4) .
C5 H5 0.9500 .
C6 H6A 0.9900 .
C6 H6B 0.9900 .
C7 H7A 0.9900 .
C7 H7B 0.9900 .
C7 C8 1.511(4) 2_677
C8 C7 1.511(4) 2_677
C8 H8A 0.9900 .
C8 H8B 0.9900 .
C9 H9 0.9500 .
C9 C10 1.377(4) .
C10 H10 0.9500 .
C10 C11 1.393(4) .
C11 C12 1.385(4) .
C11 C14 1.512(4) .
C12 H12 0.9500 .
C12 C13 1.391(4) .
C13 H13 0.9500 .
C14 H14A 0.9900 .
C14 H14B 0.9900 .
C15 H15A 0.9900 .
C15 H15B 0.9900 .
C15 C16 1.516(4) 2_565
C16 C15 1.516(4) 2_565
C16 H16A 0.9900 .
C16 H16B 0.9900 .
C17 C18 1.522(4) .
C18 H18 1.0000 .
C18 C19 1.533(4) .
C18 C23 1.552(3) .
C19 H19A 0.9900 .
C19 H19B 0.9900 .
C19 C20 1.510(4) .
C20 H20 0.9500 .
C20 C21 1.328(4) .
C21 H21 0.9500 .
C21 C22 1.503(4) .
C22 H22A 0.9900 .
C22 H22B 0.9900 .
C22 C23 1.526(4) .
C23 H23 1.0000 .
C23 C24 1.527(4) .

loop_
_geom_hbond_atom_site_label_D
_geom_hbond_atom_site_label_H
_geom_hbond_atom_site_label_A
_geom_hbond_distance_DH
_geom_hbond_distance_HA
_geom_hbond_distance_DA
_geom_hbond_angle_DHA
_geom_hbond_site_symmetry_A
C5 H5 O2 0.95 2.46 2.971(3) 113.9 2_666

loop_
_geom_torsion_atom_site_label_1
_geom_torsion_atom_site_label_2
_geom_torsion_atom_site_label_3
_geom_torsion_atom_site_label_4
_geom_torsion
_geom_torsion_site_symmetry_1
_geom_torsion_site_symmetry_2
_geom_torsion_site_symmetry_3
_geom_torsion_site_symmetry_4
Co1 O1 C17 O2 -49.9(4) . . . .
Co1 O1 C17 C18 127.5(2) . . . .
Co1 O2 C17 O1 -17.1(4) 2_666 . . .
Co1 O2 C17 C18 165.54(17) 2_666 . . .
Co1 O3 C24 O4 -5.3(3) 1_655 . . .
Co1 O3 C24 C23 173.5(2) 1_655 . . .
Co1 O4 C24 O3 4.9(2) 1_655 . . .
Co1 O4 C24 C23 -173.8(2) 1_655 . . .
Co1 N1 C1 C2 -175.2(2) . . . .
Co1 N1 C5 C4 174.5(2) . . . .
Co1 N2 C9 C10 179.8(2) . . . .
Co1 N2 C13 C12 179.7(2) . . . .
O1 C17 C18 C19 -164.8(2) . . . .
O1 C17 C18 C23 66.7(3) . . . .
O2 C17 C18 C19 12.9(3) . . . .
O2 C17 C18 C23 -115.7(3) . . . .
N1 C1 C2 C3 0.7(4) . . . .
N2 C9 C10 C11 0.9(5) . . . .
C1 N1 C5 C4 -1.5(4) . . . .
C1 C2 C3 C4 -1.8(4) . . . .
C1 C2 C3 C6 174.5(3) . . . .
C2 C3 C4 C5 1.3(4) . . . .
C2 C3 C6 N3 166.7(3) . . . .
C3 C4 C5 N1 0.3(4) . . . .
C4 C3 C6 N3 -17.3(4) . . . .
C5 N1 C1 C2 1.0(4) . . . .
C6 N3 C7 C8 178.3(2) . . . 2_677
C6 N3 C8 C7 -178.6(3) . . . 2_677
C6 C3 C4 C5 -174.8(3) . . . .
C7 N3 C6 C3 -75.8(3) . . . .
C7 N3 C8 C7 57.9(3) . . . 2_677
C8 N3 C6 C3 161.9(3) . . . .
C8 N3 C7 C8 -58.1(3) . . . 2_677
C9 N2 C13 C12 1.3(4) . . . .
C9 C10 C11 C12 0.5(4) . . . .
C9 C10 C11 C14 -178.9(3) . . . .
C10 C11 C12 C13 -0.9(4) . . . .
C10 C11 C14 N4 -40.7(4) . . . .
C11 C12 C13 N2 0.0(4) . . . .
C12 C11 C14 N4 140.0(3) . . . .
C13 N2 C9 C10 -1.7(4) . . . .
C14 N4 C15 C16 175.4(2) . . . 2_565
C14 N4 C16 C15 -176.5(3) . . . 2_565
C14 C11 C12 C13 178.5(3) . . . .
C15 N4 C14 C11 -71.0(3) . . . .
C15 N4 C16 C15 58.8(4) . . . 2_565
C16 N4 C14 C11 165.2(3) . . . .
C16 N4 C15 C16 -59.5(3) . . . 2_565
C17 C18 C19 C20 -179.7(2) . . . .
C17 C18 C23 C22 -165.3(2) . . . .
C17 C18 C23 C24 69.2(3) . . . .
C18 C19 C20 C21 16.1(4) . . . .
C18 C23 C24 O3 -51.5(3) . . . .
C18 C23 C24 O4 127.3(3) . . . .
C19 C18 C23 C22 64.2(3) . . . .
C19 C18 C23 C24 -61.4(3) . . . .
C19 C20 C21 C22 3.5(5) . . . .
C20 C21 C22 C23 11.2(4) . . . .
C21 C22 C23 C18 -43.5(3) . . . .
C21 C22 C23 C24 80.3(3) . . . .
C22 C23 C24 O3 -174.4(2) . . . .
C22 C23 C24 O4 4.3(4) . . . .
C23 C18 C19 C20 -49.1(3) . . . .
